data_7202258
loop_
_publ_author_name
'Mondal, Pallab'
'Karmakar, Anirban'
'Singh, W. Marjit'
'Baruah, Jubaraj B.'

_publ_section_title
;
 Crystal packing in some flexible carboxylic acids and esters attached
 to a naphthalene ring
;
_journal_issue 11
_journal_name_full CrystEngComm
_journal_page_first 1550
_journal_paper_doi 10.1039/b808399a
_journal_volume 10
_journal_year 2008
_chemical_formula_sum 'C14 H12 O6'
_chemical_formula_weight 276.24
_chemical_name_systematic
;
?
;
_space_group_IT_number 14
_symmetry_cell_setting monoclinic
_symmetry_space_group_name_Hall '-P 2ybc'
_symmetry_space_group_name_H-M 'P 1 21/c 1'
_atom_sites_solution_hydrogens geom
_atom_sites_solution_primary direct
_atom_sites_solution_secondary difmap
_audit_creation_method SHELXL-97
_cell_angle_alpha 90.00
_cell_angle_beta 94.243(2)
_cell_angle_gamma 90.00
_cell_formula_units_Z 4
_cell_length_a 13.0505(6)
_cell_length_b 5.1175(2)
_cell_length_c 18.2405(8)
_cell_measurement_reflns_used 6530
_cell_measurement_temperature 296(2)
_cell_measurement_theta_max 27.48
_cell_measurement_theta_min 2.64
_cell_volume 1214.87(9)
_computing_cell_refinement 'Bruker SMART'
_computing_data_collection 'Bruker SMART'
_computing_data_reduction 'Bruker SAINT'
_computing_molecular_graphics 'Bruker SHELXTL'
_computing_publication_material 'Bruker SHELXTL'
_computing_structure_refinement 'SHELXL-97 (Sheldrick, 1997)'
_computing_structure_solution 'SHELXS-97 (Sheldrick, 1990)'
_diffrn_ambient_temperature 296(2)
_diffrn_measured_fraction_theta_full 0.988
_diffrn_measured_fraction_theta_max 0.988
_diffrn_measurement_device_type 'CCD area detector'
_diffrn_measurement_method 'phi and omega scans'
_diffrn_radiation_monochromator graphite
_diffrn_radiation_source 'fine-focus sealed tube'
_diffrn_radiation_type MoK\a
_diffrn_radiation_wavelength 0.71073
_diffrn_reflns_av_R_equivalents 0.0219
_diffrn_reflns_av_sigmaI/netI 0.0143
_diffrn_reflns_limit_h_max 16
_diffrn_reflns_limit_h_min -16
_diffrn_reflns_limit_k_max 5
_diffrn_reflns_limit_k_min -6
_diffrn_reflns_limit_l_max 22
_diffrn_reflns_limit_l_min -22
_diffrn_reflns_number 16164
_diffrn_reflns_theta_full 26.49
_diffrn_reflns_theta_max 26.49
_diffrn_reflns_theta_min 1.56
_exptl_absorpt_coefficient_mu 0.120
_exptl_absorpt_correction_type none
_exptl_crystal_colour Red
_exptl_crystal_density_diffrn 1.510
_exptl_crystal_density_method 'not measured'
_exptl_crystal_description Blocks
_exptl_crystal_F_000 576
_exptl_crystal_size_max 0.35
_exptl_crystal_size_mid 0.28
_exptl_crystal_size_min 0.21
_refine_diff_density_max 0.200
_refine_diff_density_min -0.184
_refine_diff_density_rms 0.044
_refine_ls_extinction_method none
_refine_ls_goodness_of_fit_ref 1.033
_refine_ls_hydrogen_treatment constr
_refine_ls_matrix_type full
_refine_ls_number_parameters 183
_refine_ls_number_reflns 2498
_refine_ls_number_restraints 0
_refine_ls_restrained_S_all 1.033
_refine_ls_R_factor_all 0.0439
_refine_ls_R_factor_gt 0.0368
_refine_ls_shift/su_max 0.000
_refine_ls_shift/su_mean 0.000
_refine_ls_structure_factor_coef Fsqd
_refine_ls_weighting_details 'calc w=1/[\s^2^(Fo^2^)+(0.0463P)^2^+0.4062P] where P=(Fo^2^+2Fc^2^)/3'
_refine_ls_weighting_scheme calc
_refine_ls_wR_factor_gt 0.0924
_refine_ls_wR_factor_ref 0.0980
_reflns_number_gt 2141
_reflns_number_total 2498
_reflns_threshold_expression >2sigma(I)
_cod_data_source_file b808399a.txt
_cod_data_source_block 13diacid
_cod_depositor_comments
;
The following automatic conversions were performed:
'_symmetry_cell_setting' value 'Monoclinic' changed to 'monoclinic'
according to '/home/saulius/struct/CIF-dictionaries/cif_core.dic'
dictionary named 'cif_core.dic' version 2.4.1 from 2010-06-29.

Automatic conversion script
Id: cif_fix_enum 1527 2010-12-29 10:47:43Z saulius 
;
_cod_original_sg_symbol_H-M P2(1)/c
_cod_database_code 7202258

loop_
_symmetry_equiv_pos_as_xyz
'x, y, z'
'-x, y+1/2, -z+1/2'
'-x, -y, -z'
'x, -y-1/2, z-1/2'

loop_
_atom_site_label
_atom_site_type_symbol
_atom_site_fract_x
_atom_site_fract_y
_atom_site_fract_z
_atom_site_U_iso_or_equiv
_atom_site_adp_type
_atom_site_occupancy
_atom_site_symmetry_multiplicity
_atom_site_calc_flag
_atom_site_refinement_flags
_atom_site_disorder_assembly
_atom_site_disorder_group
C8 C 0.27645(10) 0.1017(3) 0.16489(7) 0.0309(3) Uani 1 1 d . . .
H8 H 0.3448 0.1031 0.1835 0.037 Uiso 1 1 calc R . .
C5 C 0.07047(10) 0.1063(3) 0.10856(7) 0.0314(3) Uani 1 1 d . . .
C10 C 0.10326(10) -0.0770(2) 0.16346(7) 0.0288(3) Uani 1 1 d . . .
C9 C 0.20846(10) -0.0715(2) 0.19126(7) 0.0291(3) Uani 1 1 d . . .
C13 C 0.29040(10) 0.6186(3) 0.02953(7) 0.0340(3) Uani 1 1 d . . .
H13A H 0.2340 0.7286 0.0424 0.041 Uiso 1 1 calc R . .
H13B H 0.2690 0.5235 -0.0150 0.041 Uiso 1 1 calc R . .
C7 C 0.24148(10) 0.2791(3) 0.10890(7) 0.0308(3) Uani 1 1 d . . .
C12 C 0.37936(11) -0.0922(3) 0.32321(7) 0.0349(3) Uani 1 1 d . . .
C6 C 0.14214(10) 0.2842(3) 0.08109(7) 0.0340(3) Uani 1 1 d . . .
H6 H 0.1211 0.4030 0.0444 0.041 Uiso 1 1 calc R . .
C14 C 0.38346(10) 0.7826(3) 0.01780(7) 0.0330(3) Uani 1 1 d . . .
C3 C -0.10198(11) -0.0689(3) 0.10845(8) 0.0440(4) Uani 1 1 d . . .
H3 H -0.1708 -0.0640 0.0911 0.053 Uiso 1 1 calc R . .
C1 C 0.03182(11) -0.2588(3) 0.18830(8) 0.0361(3) Uani 1 1 d . . .
H1 H 0.0533 -0.3822 0.2236 0.043 Uiso 1 1 calc R . .
C11 C 0.33658(11) -0.2932(3) 0.26872(8) 0.0377(3) Uani 1 1 d . . .
H11A H 0.3768 -0.2908 0.2261 0.045 Uiso 1 1 calc R . .
H11B H 0.3438 -0.4650 0.2909 0.045 Uiso 1 1 calc R . .
C4 C -0.03424(11) 0.1064(3) 0.08249(8) 0.0416(4) Uani 1 1 d . . .
H4 H -0.0575 0.2276 0.0471 0.050 Uiso 1 1 calc R . .
C2 C -0.06861(11) -0.2547(3) 0.16083(8) 0.0418(4) Uani 1 1 d . . .
H2 H -0.1148 -0.3763 0.1771 0.050 Uiso 1 1 calc R . .
O4 O 0.31807(7) 0.4427(2) 0.08719(5) 0.0386(3) Uani 1 1 d . . .
O5 O 0.36392(8) 0.9577(2) -0.03352(6) 0.0457(3) Uani 1 1 d . . .
H5O H 0.4160 1.0427 -0.0391 0.069 Uiso 1 1 calc R . .
O6 O 0.46610(8) 0.7548(2) 0.05205(6) 0.0466(3) Uani 1 1 d . . .
O1 O 0.23236(7) -0.2518(2) 0.24536(5) 0.0391(3) Uani 1 1 d . . .
O2 O 0.33174(9) 0.0764(2) 0.35089(6) 0.0523(3) Uani 1 1 d . . .
O3 O 0.47934(8) -0.1335(3) 0.33803(7) 0.0542(3) Uani 1 1 d . . .
H3O H 0.5020 -0.0282 0.3690 0.081 Uiso 1 1 calc R . .

loop_
_atom_site_aniso_label
_atom_site_aniso_U_11
_atom_site_aniso_U_22
_atom_site_aniso_U_33
_atom_site_aniso_U_23
_atom_site_aniso_U_13
_atom_site_aniso_U_12
C8 0.0250(6) 0.0354(7) 0.0316(6) 0.0017(5) -0.0026(5) -0.0027(5)
C5 0.0289(7) 0.0330(7) 0.0318(6) -0.0011(5) 0.0001(5) -0.0023(5)
C10 0.0293(7) 0.0290(7) 0.0283(6) -0.0033(5) 0.0028(5) -0.0032(5)
C9 0.0318(7) 0.0285(7) 0.0267(6) 0.0007(5) 0.0010(5) -0.0007(5)
C13 0.0326(7) 0.0362(7) 0.0326(7) 0.0059(6) -0.0008(5) -0.0069(6)
C7 0.0299(7) 0.0307(7) 0.0321(7) 0.0011(5) 0.0033(5) -0.0067(5)
C12 0.0336(7) 0.0381(8) 0.0329(7) 0.0056(6) 0.0017(5) 0.0018(6)
C6 0.0338(7) 0.0342(7) 0.0333(7) 0.0074(6) -0.0023(5) -0.0030(6)
C14 0.0331(7) 0.0343(7) 0.0319(7) 0.0034(5) 0.0029(5) -0.0041(5)
C3 0.0259(7) 0.0573(10) 0.0480(8) -0.0024(7) -0.0023(6) -0.0072(6)
C1 0.0365(8) 0.0365(7) 0.0356(7) 0.0023(6) 0.0041(6) -0.0069(6)
C11 0.0376(8) 0.0338(7) 0.0406(8) 0.0051(6) -0.0041(6) 0.0041(6)
C4 0.0319(7) 0.0481(9) 0.0437(8) 0.0070(7) -0.0056(6) -0.0020(6)
C2 0.0342(8) 0.0464(9) 0.0454(8) -0.0032(7) 0.0081(6) -0.0144(6)
O4 0.0312(5) 0.0424(6) 0.0415(5) 0.0149(4) -0.0034(4) -0.0110(4)
O5 0.0380(6) 0.0481(6) 0.0501(6) 0.0201(5) -0.0029(5) -0.0121(5)
O6 0.0318(6) 0.0508(6) 0.0559(6) 0.0217(5) -0.0056(5) -0.0110(5)
O1 0.0336(5) 0.0409(6) 0.0415(5) 0.0141(4) -0.0053(4) -0.0052(4)
O2 0.0504(7) 0.0515(7) 0.0542(7) -0.0112(5) -0.0018(5) 0.0123(5)
O3 0.0334(6) 0.0685(8) 0.0595(7) -0.0186(6) -0.0051(5) 0.0021(5)

loop_
_atom_type_symbol
_atom_type_description
_atom_type_scat_dispersion_real
_atom_type_scat_dispersion_imag
_atom_type_scat_source
C C 0.0033 0.0016 'International Tables Vol C Tables 4.2.6.8 and 6.1.1.4'
H H 0.0000 0.0000 'International Tables Vol C Tables 4.2.6.8 and 6.1.1.4'
O O 0.0106 0.0060 'International Tables Vol C Tables 4.2.6.8 and 6.1.1.4'

loop_
_geom_angle_atom_site_label_1
_geom_angle_atom_site_label_2
_geom_angle_atom_site_label_3
_geom_angle
_geom_angle_site_symmetry_1
_geom_angle_site_symmetry_3
_geom_angle_publ_flag
C9 C8 C7 119.11(12) . . ?
C4 C5 C10 118.21(12) . . ?
C4 C5 C6 121.72(13) . . ?
C10 C5 C6 120.07(12) . . ?
C5 C10 C1 119.37(12) . . ?
C5 C10 C9 118.10(11) . . ?
C1 C10 C9 122.53(12) . . ?
C8 C9 O1 124.83(12) . . ?
C8 C9 C10 121.31(11) . . ?
O1 C9 C10 113.86(11) . . ?
O4 C13 C14 107.28(10) . . ?
C6 C7 O4 124.85(12) . . ?
C6 C7 C8 122.00(12) . . ?
O4 C7 C8 113.14(11) . . ?
O2 C12 O3 124.15(14) . . ?
O2 C12 C11 126.24(13) . . ?
O3 C12 C11 109.59(12) . . ?
C7 C6 C5 119.39(12) . . ?
O6 C14 O5 124.57(12) . . ?
O6 C14 C13 123.86(12) . . ?
O5 C14 C13 111.57(11) . . ?
C4 C3 C2 120.47(13) . . ?
C2 C1 C10 120.57(13) . . ?
O1 C11 C12 113.47(12) . . ?
C3 C4 C5 121.11(14) . . ?
C1 C2 C3 120.22(13) . . ?
C7 O4 C13 116.67(10) . . ?
C9 O1 C11 118.80(10) . . ?

loop_
_geom_bond_atom_site_label_1
_geom_bond_atom_site_label_2
_geom_bond_distance
_geom_bond_site_symmetry_2
_geom_bond_publ_flag
C8 C9 1.3667(18) . ?
C8 C7 1.4165(18) . ?
C5 C4 1.4133(19) . ?
C5 C10 1.4149(18) . ?
C5 C6 1.4229(18) . ?
C10 C1 1.4153(18) . ?
C10 C9 1.4281(18) . ?
C9 O1 1.3697(15) . ?
C13 O4 1.4108(16) . ?
C13 C14 1.5045(18) . ?
C7 C6 1.3570(18) . ?
C7 O4 1.3841(15) . ?
C12 O2 1.1967(17) . ?
C12 O3 1.3297(17) . ?
C12 C11 1.508(2) . ?
C14 O6 1.2142(16) . ?
C14 O5 1.3075(16) . ?
C3 C4 1.368(2) . ?
C3 C2 1.395(2) . ?
C1 C2 1.368(2) . ?
C11 O1 1.4108(17) . ?

loop_
_cod_related_entry_id
_cod_related_entry_database
_cod_related_entry_code
1 ChemSpider 25934150
